data_7009793
loop_
_publ_author_name
'Henderson, William'
'McCaffrey, Louise J.'
'Nicholson, Brian K.'

_publ_section_title
;
 Synthesis and biological activity of platinum(II) and palladium(II)
 thiosalicylate complexes with mixed ancillary donor ligands
;
_journal_issue 16
_journal_name_full 'Journal of the Chemical Society, Dalton Transactions'
_journal_page_first 2753
_journal_paper_doi 10.1039/b003619f
_journal_year 2000
_chemical_formula_moiety 'C30 H24 N O2 P Pt S'
_chemical_formula_sum 'C30 H26 N O3 P Pt S'
_chemical_formula_weight 706.64
_chemical_name_common
;
THIOSALICYLATO(TRIPHENYLPHOSPHINE)(PYRIDINE)PLATINUM(II) MONOHYDRATE 
;
_chemical_name_systematic
; 
 ? 
;
_space_group_IT_number 15
_symmetry_cell_setting monoclinic
_symmetry_space_group_name_Hall '-C 2yc'
_symmetry_space_group_name_H-M 'C 1 2/c 1'
_atom_sites_solution_hydrogens geom
_atom_sites_solution_primary direct
_atom_sites_solution_secondary difmap
_audit_creation_method SHELXL-97
_cell_angle_alpha 90.00
_cell_angle_beta 103.3600(10)
_cell_angle_gamma 90.00
_cell_formula_units_Z 8
_cell_length_a 18.72310(10)
_cell_length_b 17.30190(10)
_cell_length_c 17.65430(10)
_cell_measurement_temperature 203(2)
_cell_volume 5564.25(6)
_computing_cell_refinement SAINT
_computing_data_collection SAINT
_computing_data_reduction SAINT
_computing_molecular_graphics PLUTO
_computing_publication_material SHELX
_computing_structure_refinement 'SHELXL-97 (Sheldrick, 1997)'
_computing_structure_solution 'SHELXS-97 (Sheldrick, 1990)'
_diffrn_ambient_temperature 203(2)
_diffrn_measured_fraction_theta_full 0.482
_diffrn_measured_fraction_theta_max 0.482
_diffrn_measurement_device_type 'SIEMENS SMART CCD DIFFRACTOMETER'
_diffrn_radiation_monochromator graphite
_diffrn_radiation_source 'fine-focus sealed tube'
_diffrn_radiation_type MoK\a
_diffrn_radiation_wavelength 0.71073
_diffrn_reflns_av_R_equivalents 0.045
_diffrn_reflns_av_sigmaI/netI 0.0438
_diffrn_reflns_limit_h_max 20
_diffrn_reflns_limit_h_min -21
_diffrn_reflns_limit_k_max 19
_diffrn_reflns_limit_k_min 0
_diffrn_reflns_limit_l_max 20
_diffrn_reflns_limit_l_min 0
_diffrn_reflns_number 27133
_diffrn_reflns_theta_full 24.00
_diffrn_reflns_theta_max 24.00
_diffrn_reflns_theta_min 1.85
_exptl_absorpt_coefficient_mu 5.208
_exptl_absorpt_correction_T_max 0.8120
_exptl_absorpt_correction_T_min 0.5941
_exptl_absorpt_correction_type 'empirical (SADABS Sheldrick 1996)'
_exptl_crystal_colour YELLOW
_exptl_crystal_density_diffrn 1.687
_exptl_crystal_density_method 'not measured'
_exptl_crystal_description NEEDLE
_exptl_crystal_F_000 2768
_exptl_crystal_size_max 0.20
_exptl_crystal_size_mid 0.06
_exptl_crystal_size_min 0.05
_refine_diff_density_max 2.101
_refine_diff_density_min -3.591
_refine_diff_density_rms 0.161
_refine_ls_extinction_method none
_refine_ls_goodness_of_fit_ref 1.095
_refine_ls_hydrogen_treatment mixed
_refine_ls_matrix_type full
_refine_ls_number_parameters 327
_refine_ls_number_reflns 4377
_refine_ls_number_restraints 0
_refine_ls_restrained_S_all 1.095
_refine_ls_R_factor_all 0.0999
_refine_ls_R_factor_gt 0.0703
_refine_ls_shift/su_max 0.370
_refine_ls_shift/su_mean 0.037
_refine_ls_structure_factor_coef Fsqd
_refine_ls_weighting_details 'w=1/[\s^2^(Fo^2^)+(0.0000P)^2^+204.4911P] where P=(Fo^2^+2Fc^2^)/3'
_refine_ls_weighting_scheme calc
_refine_ls_wR_factor_gt 0.1297
_refine_ls_wR_factor_ref 0.1410
_reflns_number_gt 3256
_reflns_number_total 4377
_reflns_threshold_expression >2sigma(I)
_cod_data_source_file b003619f.txt
_cod_data_source_block ptpyc
_cod_depositor_comments
;
The following automatic conversions were performed:
'_symmetry_cell_setting' value 'MONOCLINIC' changed to 'monoclinic'
according to '/home/saulius/struct/CIF-dictionaries/cif_core.dic'
dictionary named 'cif_core.dic' version 2.4.1 from 2010-06-29.

Automatic conversion script
Id: cif_fix_enum 1527 2010-12-29 10:47:43Z saulius 

The following automatic conversions were performed:

'_refine_ls_weighting_scheme' value 'calc
w=1/[\s^2^(Fo^2^)+(0.0000P)^2^+204.4911P] where P=(Fo^2^+2Fc^2^)/3'
was changed to 'calc'. New tag '_refine_ls_weighting_details' was
created. The value of the new tag was set to
'w=1/[\s^2^(Fo^2^)+(0.0000P)^2^+204.4911P] where P=(Fo^2^+2Fc^2^)/3'.

Automatic conversion script
Id: cif_fix_values 3143 2015-03-26 13:38:13Z robertas 
;
_cod_original_cell_volume 5564.25(5)
_cod_original_sg_symbol_H-M C2/c
_cod_database_code 7009793

loop_
_symmetry_equiv_pos_as_xyz
'x, y, z'
'-x, y, -z+1/2'
'x+1/2, y+1/2, z'
'-x+1/2, y+1/2, -z+1/2'
'-x, -y, -z'
'x, -y, z-1/2'
'-x+1/2, -y+1/2, -z'
'x+1/2, -y+1/2, z-1/2'

loop_
_atom_site_label
_atom_site_type_symbol
_atom_site_fract_x
_atom_site_fract_y
_atom_site_fract_z
_atom_site_U_iso_or_equiv
_atom_site_adp_type
_atom_site_occupancy
_atom_site_calc_flag
_atom_site_refinement_flags
_atom_site_disorder_assembly
_atom_site_disorder_group
Pt1 Pt 0.23143(3) 0.12111(5) 0.02558(3) 0.0773(3) Uani 1 d . . .
S1 S 0.28115(18) 0.1278(3) 0.15453(18) 0.0799(14) Uani 1 d . . .
P1 P 0.3382(2) 0.0738(3) 0.01051(19) 0.0660(12) Uani 1 d . . .
O1 O 0.1284(5) 0.1522(7) 0.0365(5) 0.088(4) Uani 1 d . . .
O2 O 0.0281(5) 0.1579(11) 0.0762(6) 0.159(8) Uani 1 d . . .
C1 C 0.2115(7) 0.1382(10) 0.2056(7) 0.071(5) Uani 1 d . . .
C2 C 0.1351(7) 0.1455(11) 0.1765(8) 0.081(5) Uani 1 d . . .
C3 C 0.0912(8) 0.1526(12) 0.2302(8) 0.105(7) Uani 1 d . . .
H3 H 0.0402 0.1578 0.2111 0.126 Uiso 1 calc R . .
C4 C 0.1185(8) 0.1523(13) 0.3098(9) 0.109(8) Uani 1 d . . .
H4 H 0.0868 0.1569 0.3438 0.130 Uiso 1 calc R . .
C5 C 0.1934(8) 0.1451(11) 0.3384(8) 0.083(5) Uani 1 d . . .
H5 H 0.2134 0.1442 0.3923 0.100 Uiso 1 calc R . .
C6 C 0.2386(7) 0.1393(10) 0.2870(7) 0.076(5) Uani 1 d . . .
H6 H 0.2896 0.1359 0.3072 0.092 Uiso 1 calc R . .
C7 C 0.0952(9) 0.1500(13) 0.0923(8) 0.108(8) Uani 1 d . . .
C11 C 0.3409(7) -0.0305(8) 0.0227(7) 0.056(4) Uani 1 d . . .
C12 C 0.3921(7) -0.0756(10) -0.0035(8) 0.064(4) Uani 1 d . . .
H12 H 0.4261 -0.0515 -0.0275 0.077 Uiso 1 calc R . .
C13 C 0.3936(8) -0.1539(11) 0.0050(8) 0.072(4) Uani 1 d . . .
H13 H 0.4296 -0.1828 -0.0117 0.086 Uiso 1 calc R . .
C14 C 0.3429(8) -0.1913(10) 0.0378(8) 0.069(4) Uani 1 d . . .
H14 H 0.3433 -0.2454 0.0421 0.083 Uiso 1 calc R . .
C15 C 0.2909(9) -0.1473(13) 0.0644(8) 0.084(6) Uani 1 d . . .
H15 H 0.2563 -0.1717 0.0874 0.101 Uiso 1 calc R . .
C16 C 0.2905(8) -0.0677(12) 0.0567(7) 0.074(5) Uani 1 d . . .
H16 H 0.2556 -0.0383 0.0748 0.089 Uiso 1 calc R . .
C21 C 0.3593(8) 0.0866(11) -0.0842(7) 0.074(5) Uani 1 d . . .
C22 C 0.4100(9) 0.1386(12) -0.0971(8) 0.086(6) Uani 1 d . . .
H22 H 0.4364 0.1682 -0.0553 0.104 Uiso 1 calc R . .
C23 C 0.4236(10) 0.1489(12) -0.1718(9) 0.095(6) Uani 1 d . . .
H23 H 0.4585 0.1852 -0.1796 0.114 Uiso 1 calc R . .
C24 C 0.3853(11) 0.1053(12) -0.2333(9) 0.095(7) Uani 1 d . . .
H24 H 0.3949 0.1112 -0.2829 0.114 Uiso 1 calc R . .
C25 C 0.3338(11) 0.0538(12) -0.2226(9) 0.089(6) Uani 1 d . . .
H25 H 0.3072 0.0250 -0.2649 0.107 Uiso 1 calc R . .
C26 C 0.3202(9) 0.0435(9) -0.1475(7) 0.077(5) Uani 1 d . . .
H26 H 0.2847 0.0076 -0.1401 0.093 Uiso 1 calc R . .
C31 C 0.4182(7) 0.1120(9) 0.0791(6) 0.057(4) Uani 1 d . . .
C32 C 0.4732(7) 0.0662(8) 0.1241(6) 0.051(3) Uani 1 d . . .
H32 H 0.4698 0.0120 0.1216 0.061 Uiso 1 calc R . .
C33 C 0.5329(7) 0.1020(9) 0.1726(7) 0.057(4) Uani 1 d . . .
H33 H 0.5698 0.0714 0.2037 0.068 Uiso 1 calc R . .
C34 C 0.5395(8) 0.1816(9) 0.1762(8) 0.065(4) Uani 1 d . . .
H34 H 0.5810 0.2047 0.2085 0.078 Uiso 1 calc R . .
C35 C 0.4844(9) 0.2272(10) 0.1318(8) 0.073(4) Uani 1 d . . .
H35 H 0.4883 0.2813 0.1345 0.088 Uiso 1 calc R . .
C36 C 0.4240(8) 0.1931(10) 0.0835(7) 0.073(5) Uani 1 d . . .
H36 H 0.3867 0.2241 0.0536 0.088 Uiso 1 calc R . .
N1 N 0.1957(10) 0.1331(12) -0.0957(12) 0.034(5) Uiso 0.50 d P . .
N1A N 0.1697(12) 0.1021(13) -0.0911(12) 0.044(5) Uiso 0.50 d P . .
C42 C 0.1416(15) 0.0765(17) -0.1278(17) 0.049(6) Uiso 0.50 d P . .
C42A C 0.1190(17) 0.0427(19) -0.1059(18) 0.072(8) Uiso 0.50 d P . .
C43 C 0.113(2) 0.070(3) -0.212(3) 0.090(13) Uiso 0.50 d P . .
C43A C 0.079(2) 0.035(2) -0.190(2) 0.090(10) Uiso 0.50 d P . .
C44 C 0.1413(18) 0.124(2) -0.2583(19) 0.066(8) Uiso 0.50 d P . .
C44A C 0.104(2) 0.094(3) -0.238(3) 0.090(14) Uiso 0.50 d P . .
C45 C 0.1921(14) 0.1840(15) -0.2243(14) 0.050(6) Uiso 0.50 d P . .
C45A C 0.1473(18) 0.150(2) -0.222(2) 0.073(9) Uiso 0.50 d P . .
C46 C 0.2179(12) 0.1874(14) -0.1418(12) 0.036(5) Uiso 0.50 d P . .
C46A C 0.1858(15) 0.1509(17) -0.1405(18) 0.057(7) Uiso 0.50 d P . .
O9 O 0.0844(15) 0.9296(16) 0.0473(15) 0.104(8) Uiso 0.50 d P . .
O9A O 0.0467(17) 0.9023(18) 0.0630(18) 0.129(10) Uiso 0.50 d P . .

loop_
_atom_site_aniso_label
_atom_site_aniso_U_11
_atom_site_aniso_U_22
_atom_site_aniso_U_33
_atom_site_aniso_U_23
_atom_site_aniso_U_13
_atom_site_aniso_U_12
Pt1 0.0601(4) 0.1316(6) 0.0328(3) -0.0120(3) -0.0046(2) 0.0553(4)
S1 0.0440(18) 0.158(4) 0.0337(16) -0.010(2) 0.0007(14) 0.038(2)
P1 0.056(2) 0.105(3) 0.0337(17) -0.0015(19) 0.0042(15) 0.038(2)
O1 0.065(6) 0.143(11) 0.045(5) -0.014(6) -0.011(5) 0.057(7)
O2 0.042(6) 0.36(2) 0.063(7) -0.056(10) -0.011(5) 0.064(10)
C1 0.052(8) 0.120(14) 0.038(7) -0.017(8) 0.003(6) 0.038(8)
C2 0.052(8) 0.139(16) 0.048(8) -0.025(9) 0.005(6) 0.040(9)
C3 0.044(8) 0.21(2) 0.058(9) -0.051(12) 0.006(7) 0.030(11)
C4 0.048(9) 0.22(2) 0.058(9) -0.039(12) 0.010(7) 0.031(11)
C5 0.062(9) 0.144(17) 0.041(7) -0.015(9) 0.008(7) 0.024(10)
C6 0.050(8) 0.129(15) 0.043(7) -0.012(8) -0.002(6) 0.024(9)
C7 0.067(11) 0.20(2) 0.049(9) -0.043(11) 0.001(8) 0.061(12)
C11 0.047(7) 0.077(11) 0.039(7) -0.003(7) 0.000(6) 0.015(7)
C12 0.058(9) 0.077(12) 0.061(9) 0.001(8) 0.020(7) 0.022(8)
C13 0.055(9) 0.098(14) 0.062(9) -0.010(9) 0.012(7) 0.016(9)
C14 0.075(10) 0.083(12) 0.049(8) -0.012(8) 0.012(7) -0.012(9)
C15 0.065(10) 0.146(19) 0.042(8) -0.016(10) 0.010(7) -0.023(11)
C16 0.057(9) 0.123(16) 0.036(7) -0.013(9) 0.001(6) 0.015(10)
C21 0.065(10) 0.121(15) 0.037(7) 0.002(8) 0.011(7) 0.048(10)
C22 0.072(11) 0.144(18) 0.043(8) -0.001(10) 0.014(8) 0.046(11)
C23 0.104(13) 0.131(17) 0.053(10) 0.012(10) 0.023(9) 0.043(12)
C24 0.121(16) 0.124(18) 0.041(9) 0.008(10) 0.019(10) 0.073(14)
C25 0.110(15) 0.111(16) 0.040(9) -0.004(9) 0.007(9) 0.057(12)
C26 0.104(12) 0.086(12) 0.039(8) 0.002(8) 0.009(8) 0.057(10)
C31 0.054(8) 0.079(12) 0.036(6) -0.003(7) 0.006(5) 0.031(7)
C32 0.055(8) 0.058(9) 0.040(7) 0.004(6) 0.015(6) 0.014(6)
C33 0.045(7) 0.069(11) 0.055(8) -0.002(7) 0.008(6) 0.015(7)
C34 0.059(9) 0.084(12) 0.052(8) -0.006(8) 0.017(7) 0.004(8)
C35 0.094(12) 0.072(11) 0.059(9) 0.000(8) 0.030(9) 0.028(9)
C36 0.080(11) 0.103(14) 0.039(8) 0.009(8) 0.017(7) 0.051(10)

loop_
_atom_type_symbol
_atom_type_description
_atom_type_scat_dispersion_real
_atom_type_scat_dispersion_imag
_atom_type_scat_source
C C 0.0033 0.0016 'International Tables Vol C Tables 4.2.6.8 and 6.1.1.4'
H H 0.0000 0.0000 'International Tables Vol C Tables 4.2.6.8 and 6.1.1.4'
N N 0.0061 0.0033 'International Tables Vol C Tables 4.2.6.8 and 6.1.1.4'
O O 0.0106 0.0060 'International Tables Vol C Tables 4.2.6.8 and 6.1.1.4'
P P 0.1023 0.0942 'International Tables Vol C Tables 4.2.6.8 and 6.1.1.4'
S S 0.1246 0.1234 'International Tables Vol C Tables 4.2.6.8 and 6.1.1.4'
Pt Pt -1.7033 8.3905 'International Tables Vol C Tables 4.2.6.8 and 6.1.1.4'

loop_
_geom_angle_atom_site_label_1
_geom_angle_atom_site_label_2
_geom_angle_atom_site_label_3
_geom_angle
_geom_angle_site_symmetry_1
_geom_angle_site_symmetry_3
_geom_angle_publ_flag
O1 Pt1 N1 89.1(6) . . ?
O1 Pt1 N1A 79.7(6) . . ?
N1 Pt1 N1A 20.1(6) . . ?
O1 Pt1 P1 173.4(4) . . ?
N1 Pt1 P1 89.9(5) . . ?
N1A Pt1 P1 97.3(5) . . ?
O1 Pt1 S1 94.0(3) . . ?
N1 Pt1 S1 169.8(6) . . ?
N1A Pt1 S1 169.8(6) . . ?
P1 Pt1 S1 88.12(12) . . ?
C1 S1 Pt1 109.9(4) . . ?
C1 S1 C6 29.4(5) . . ?
Pt1 S1 C6 139.3(3) . . ?
C1 S1 C2 22.4(5) . . ?
Pt1 S1 C2 87.6(3) . . ?
C6 S1 C2 51.7(4) . . ?
C1 S1 P1 152.0(5) . . ?
Pt1 S1 P1 45.63(8) . . ?
C6 S1 P1 166.5(4) . . ?
C2 S1 P1 131.2(3) . . ?
C1 S1 O1 70.0(4) . . ?
Pt1 S1 O1 40.52(19) . . ?
C6 S1 O1 99.3(3) . . ?
C2 S1 O1 47.7(3) . . ?
P1 S1 O1 86.0(2) . . ?
C1 S1 C31 174.1(5) . . ?
Pt1 S1 C31 75.9(2) . . ?
C6 S1 C31 144.8(4) . . ?
C2 S1 C31 163.4(4) . . ?
P1 S1 C31 33.6(2) . . ?
O1 S1 C31 115.7(3) . . ?
C1 S1 C46 87.2(7) . 7 ?
Pt1 S1 C46 89.3(4) . 7 ?
C6 S1 C46 89.7(6) . 7 ?
C2 S1 C46 85.6(6) . 7 ?
P1 S1 C46 103.5(4) . 7 ?
O1 S1 C46 80.8(5) . 7 ?
C31 S1 C46 92.2(5) . 7 ?
C1 S1 C36 153.6(7) . . ?
Pt1 S1 C36 79.7(3) . . ?
C6 S1 C36 136.4(4) . . ?
C2 S1 C36 150.6(5) . . ?
P1 S1 C36 49.6(3) . . ?
O1 S1 C36 112.5(3) . . ?
C31 S1 C36 24.4(3) . . ?
C46 S1 C36 68.0(5) 7 . ?
C1 S1 C7 48.1(5) . . ?
Pt1 S1 C7 61.9(3) . . ?
C6 S1 C7 77.5(4) . . ?
C2 S1 C7 25.8(4) . . ?
P1 S1 C7 106.6(3) . . ?
O1 S1 C7 22.0(3) . . ?
C31 S1 C7 137.6(3) . . ?
C46 S1 C7 83.5(6) 7 . ?
C36 S1 C7 132.3(4) . . ?
C21 P1 C11 102.9(7) . . ?
C21 P1 C31 104.3(7) . . ?
C11 P1 C31 106.6(6) . . ?
C21 P1 Pt1 117.1(4) . . ?
C11 P1 Pt1 110.6(5) . . ?
C31 P1 Pt1 114.2(4) . . ?
C21 P1 S1 154.3(6) . . ?
C11 P1 S1 101.9(4) . . ?
C31 P1 S1 74.5(4) . . ?
Pt1 P1 S1 46.25(8) . . ?
C7 O1 Pt1 134.2(9) . . ?
C7 O1 S1 90.8(8) . . ?
Pt1 O1 S1 45.51(17) . . ?
C2 C1 C6 117.7(12) . . ?
C2 C1 S1 129.3(10) . . ?
C6 C1 S1 112.9(9) . . ?
C3 C2 C1 118.0(12) . . ?
C3 C2 C7 115.5(12) . . ?
C1 C2 C7 126.5(13) . . ?
C3 C2 S1 146.3(10) . . ?
C1 C2 S1 28.3(6) . . ?
C7 C2 S1 98.2(9) . . ?
C4 C3 C2 123.6(13) . . ?
C3 C4 C5 118.6(14) . . ?
C6 C5 C4 119.5(13) . . ?
C5 C6 C1 122.7(12) . . ?
C5 C6 S1 160.3(10) . . ?
C1 C6 S1 37.7(6) . . ?
O2 C7 O1 118.0(14) . . ?
O2 C7 C2 118.9(14) . . ?
O1 C7 C2 122.9(13) . . ?
O2 C7 S1 174.8(11) . . ?
O1 C7 S1 67.2(7) . . ?
C2 C7 S1 56.0(7) . . ?
C16 C11 C12 118.2(15) . . ?
C16 C11 P1 120.6(12) . . ?
C12 C11 P1 121.2(12) . . ?
C13 C12 C11 121.2(15) . . ?
C12 C13 C14 120.8(15) . . ?
C13 C14 C15 119.0(17) . . ?
C16 C15 C14 119.7(16) . . ?
C15 C16 C11 121.0(15) . . ?
C22 C21 C26 118.3(14) . . ?
C22 C21 P1 122.7(12) . . ?
C26 C21 P1 119.0(14) . . ?
C21 C22 C23 121.4(17) . . ?
C24 C23 C22 120(2) . . ?
C25 C24 C23 120.4(17) . . ?
C24 C25 C26 120.0(18) . . ?
C21 C26 C25 120.3(18) . . ?
C32 C31 C36 119.8(13) . . ?
C32 C31 P1 124.0(12) . . ?
C36 C31 P1 116.2(10) . . ?
C32 C31 S1 111.9(8) . . ?
C36 C31 S1 87.2(8) . . ?
P1 C31 S1 71.8(4) . . ?
C33 C32 C31 118.8(13) . . ?
C34 C33 C32 121.5(13) . . ?
C35 C34 C33 119.5(14) . . ?
C36 C35 C34 120.1(16) . . ?
C35 C36 C31 120.1(13) . . ?
C35 C36 S1 121.1(9) . . ?
C31 C36 S1 68.4(8) . . ?
N1A N1 C46A 112(4) . . ?
N1A N1 C46 149(3) . . ?
C46A N1 C46 38(2) . . ?
N1A N1 C42 29(2) . . ?
C46A N1 C42 84(3) . . ?
C46 N1 C42 121(2) . . ?
N1A N1 Pt1 83(3) . . ?
C46A N1 Pt1 163(3) . . ?
C46 N1 Pt1 127.2(16) . . ?
C42 N1 Pt1 111.5(19) . . ?
N1 N1A C42 127(4) . . ?
N1 N1A C46A 36(2) . . ?
C42 N1A C46A 91(3) . . ?
N1 N1A C42A 163(4) . . ?
C42 N1A C42A 37(2) . . ?
C46A N1A C42A 128(3) . . ?
N1 N1A Pt1 77(3) . . ?
C42 N1A Pt1 155(3) . . ?
C46A N1A Pt1 113(2) . . ?
C42A N1A Pt1 119.4(19) . . ?
N1A C42 C42A 107(4) . . ?
N1A C42 N1 25(2) . . ?
C42A C42 N1 131(4) . . ?
N1A C42 C43 146(4) . . ?
C42A C42 C43 107(4) . . ?
N1 C42 C43 121(3) . . ?
N1A C42 C46A 56(3) . . ?
C42A C42 C46A 161(4) . . ?
N1 C42 C46A 31.6(12) . . ?
C43 C42 C46A 90(3) . . ?
N1A C42 C43A 170(3) . . ?
C42A C42 C43A 69(3) . . ?
N1 C42 C43A 158(3) . . ?
C43 C42 C43A 38(2) . . ?
C46A C42 C43A 127(3) . . ?
N1A C42 C44A 134(3) . . ?
C42A C42 C44A 117(4) . . ?
N1 C42 C44A 110(2) . . ?
C43 C42 C44A 14(3) . . ?
C46A C42 C44A 79(2) . . ?
C43A C42 C44A 48(2) . . ?
C42 C42A N1A 36(2) . . ?
C42 C42A C43A 78(4) . . ?
N1A C42A C43A 114(3) . . ?
C42 C42A C43 47(3) . . ?
N1A C42A C43 83(2) . . ?
C43A C42A C43 31.6(18) . . ?
C44A C43 C43A 128(10) . . ?
C44A C43 C44 36(6) . . ?
C43A C43 C44 163(6) . . ?
C44A C43 C42 133(9) . . ?
C43A C43 C42 78(4) . . ?
C44 C43 C42 116(4) . . ?
C44A C43 C45A 49(7) . . ?
C43A C43 C45A 153(5) . . ?
C44 C43 C45A 29.7(17) . . ?
C42 C43 C45A 89(3) . . ?
C44A C43 C42A 148(8) . . ?
C43A C43 C42A 52(3) . . ?
C44 C43 C42A 141(3) . . ?
C42 C43 C42A 25.7(16) . . ?
C45A C43 C42A 114(3) . . ?
C43 C43A C44A 20(4) . . ?
C43 C43A C42A 96(4) . . ?
C44A C43A C42A 111(3) . . ?
C43 C43A C42 64(4) . . ?
C44A C43A C42 79(3) . . ?
C42A C43A C42 32.3(15) . . ?
C45A C44 C44A 89(5) . . ?
C45A C44 C43 84(4) . . ?
C44A C44 C43 21(4) . . ?
C45A C44 C45 44(4) . . ?
C44A C44 C45 132(4) . . ?
C43 C44 C45 122(3) . . ?
C43 C44A C44 122(9) . . ?
C43 C44A C45A 108(8) . . ?
C44 C44A C45A 38(3) . . ?
C43 C44A C43A 33(6) . . ?
C44 C44A C43A 155(5) . . ?
C45A C44A C43A 133(4) . . ?
C43 C44A C42 34(6) . . ?
C44 C44A C42 109(4) . . ?
C45A C44A C42 80(3) . . ?
C43A C44A C42 53(2) . . ?
C45A C45 C46 94(3) . . ?
C45A C45 C44 31(2) . . ?
C46 C45 C44 119(3) . . ?
C45A C45 C46A 62(3) . . ?
C46 C45 C46A 32.7(13) . . ?
C44 C45 C46A 87(2) . . ?
C44 C45A C45 105(5) . . ?
C44 C45A C44A 53(4) . . ?
C45 C45A C44A 157(5) . . ?
C44 C45A C46A 141(5) . . ?
C45 C45A C46A 79(3) . . ?
C44A C45A C46A 112(4) . . ?
C44 C45A C43 66(4) . . ?
C45 C45A C43 151(4) . . ?
C44A C45A C43 22(3) . . ?
C46A C45A C43 91(3) . . ?
C44 C45A C46 143(5) . . ?
C45 C45A C46 51(2) . . ?
C44A C45A C46 140(4) . . ?
C46A C45A C46 28.3(14) . . ?
C43 C45A C46 118(3) . . ?
C46A C46 N1 35(2) . . ?
C46A C46 C45 86(3) . . ?
N1 C46 C45 120(2) . . ?
C46A C46 C45A 52(3) . . ?
N1 C46 C45A 87.2(19) . . ?
C45 C46 C45A 34.6(14) . . ?
C46A C46 S1 137(3) . 7 ?
N1 C46 S1 137.2(14) . 7 ?
C45 C46 S1 88.6(15) . 7 ?
C45A C46 S1 108.5(14) . 7 ?
N1 C46A C46 107(4) . . ?
N1 C46A N1A 32(2) . . ?
C46 C46A N1A 139(4) . . ?
N1 C46A C45A 153(4) . . ?
C46 C46A C45A 100(3) . . ?
N1A C46A C45A 121(3) . . ?
N1 C46A C42 64(3) . . ?
C46 C46A C42 169(4) . . ?
N1A C46A C42 33.0(13) . . ?
C45A C46A C42 89(2) . . ?
N1 C46A C45 163(4) . . ?
C46 C46A C45 62(3) . . ?
N1A C46A C45 157(3) . . ?
C45A C46A C45 39.0(16) . . ?
C42 C46A C45 125(2) . . ?

loop_
_geom_bond_atom_site_label_1
_geom_bond_atom_site_label_2
_geom_bond_distance
_geom_bond_site_symmetry_2
_geom_bond_publ_flag
Pt1 O1 2.054(9) . ?
Pt1 N1 2.10(2) . ?
Pt1 N1A 2.14(2) . ?
Pt1 P1 2.231(3) . ?
Pt1 S1 2.255(3) . ?
S1 C1 1.757(13) . ?
S1 C6 2.647(13) . ?
S1 C2 2.865(14) . ?
S1 P1 3.120(5) . ?
S1 O1 3.153(9) . ?
S1 C31 3.164(12) . ?
S1 C46 3.21(2) 7 ?
S1 C36 3.399(16) . ?
S1 C7 3.421(15) . ?
P1 C21 1.819(14) . ?
P1 C11 1.817(15) . ?
P1 C31 1.819(13) . ?
O1 C7 1.281(18) . ?
O2 C7 1.230(17) . ?
C1 C2 1.409(17) . ?
C1 C6 1.410(16) . ?
C2 C3 1.396(19) . ?
C2 C7 1.503(18) . ?
C3 C4 1.380(19) . ?
C4 C5 1.382(18) . ?
C5 C6 1.379(18) . ?
C11 C16 1.39(2) . ?
C11 C12 1.395(17) . ?
C12 C13 1.36(2) . ?
C13 C14 1.38(2) . ?
C14 C15 1.40(2) . ?
C15 C16 1.38(2) . ?
C21 C22 1.36(2) . ?
C21 C26 1.40(2) . ?
C22 C23 1.41(2) . ?
C23 C24 1.38(2) . ?
C24 C25 1.36(2) . ?
C25 C26 1.42(2) . ?
C31 C32 1.394(16) . ?
C31 C36 1.41(2) . ?
C32 C33 1.388(17) . ?
C33 C34 1.384(19) . ?
C34 C35 1.388(19) . ?
C35 C36 1.38(2) . ?
N1 N1A 0.74(2) . ?
N1 C46A 0.83(3) . ?
N1 C46 1.37(3) . ?
N1 C42 1.43(4) . ?
N1A C42 0.86(3) . ?
N1A C46A 1.30(4) . ?
N1A C42A 1.38(4) . ?
C42 C42A 0.86(3) . ?
C42 C43 1.46(5) . ?
C42 C46A 1.57(4) . ?
C42 C43A 1.58(5) . ?
C42 C44A 1.93(5) . ?
C42A C43A 1.51(4) . ?
C42A C43 1.90(6) . ?
C43 C44A 0.62(6) . ?
C43 C43A 1.00(5) . ?
C43 C44 1.43(6) . ?
C43 C45A 1.56(6) . ?
C43A C44A 1.47(6) . ?
C44 C45A 0.77(4) . ?
C44 C44A 1.00(5) . ?
C44 C45 1.45(4) . ?
C44A C45A 1.25(5) . ?
C45 C45A 1.04(4) . ?
C45 C46 1.42(3) . ?
C45 C46A 1.62(4) . ?
C45A C46A 1.45(4) . ?
C45A C46 1.82(4) . ?
C46 C46A 0.88(3) . ?
C46 S1 3.21(2) 7 ?
O9 O9A 0.94(3) . ?
